data_4511290
loop_
_publ_author_name
'Iwata, Kentaro'
'Kojima, Takashi'
'Ikeda, Yukihiro'

_publ_section_title
;
 Solid Form Selection of Highly Solvating TAK-441 Exhibiting
 Solvate-Trapping Polymorphism
;
_journal_issue 7
_journal_name_full 'Crystal Growth &amp; Design'
_journal_page_first 3335
_journal_paper_doi 10.1021/cg500240j
_journal_volume 14
_journal_year 2014
_chemical_formula_moiety 'C31 H37 F3 N4 O7'
_chemical_formula_sum 'C31 H37 F3 N4 O7'
_chemical_formula_weight 634.65
_space_group_IT_number 2
_symmetry_cell_setting triclinic
_symmetry_Int_Tables_number 2
_symmetry_space_group_name_Hall '-P 1'
_symmetry_space_group_name_H-M 'P -1'
_atom_sites_solution_hydrogens geom
_atom_sites_solution_primary direct
_atom_sites_solution_secondary difmap
_cell_angle_alpha 64.1344(14)
_cell_angle_beta 84.4473(14)
_cell_angle_gamma 74.7636(14)
_cell_formula_units_Z 2
_cell_length_a 9.8775(3)
_cell_length_b 13.1864(4)
_cell_length_c 13.4772(4)
_cell_measurement_reflns_used 12653
_cell_measurement_temperature 100
_cell_measurement_theta_max 68.19
_cell_measurement_theta_min 3.65
_cell_volume 1523.69(8)
_computing_cell_refinement 'RAPID AUTO'
_computing_data_collection 'RAPID AUTO (Rigaku, ????)'
_computing_data_reduction 'RAPID AUTO'
_computing_molecular_graphics 'CrystalStructure 4.0'
_computing_publication_material 'CrystalStructure 4.0 (Rigaku, 2010)'
_computing_structure_refinement 'SHELXL97 (Sheldrick, 2008)'
_computing_structure_solution 'SHELXS97 (Sheldrick, 2008)'
_diffrn_ambient_temperature 100
_diffrn_detector_area_resol_mean 10.000
_diffrn_measured_fraction_theta_full 0.979
_diffrn_measured_fraction_theta_max 0.979
_diffrn_measurement_device_type 'Rigaku R-AXIS RAPID'
_diffrn_measurement_method \w
_diffrn_radiation_type 'Cu K\a'
_diffrn_radiation_wavelength 1.54187
_diffrn_reflns_av_R_equivalents 0.0936
_diffrn_reflns_limit_h_max 11
_diffrn_reflns_limit_h_min -11
_diffrn_reflns_limit_k_max 15
_diffrn_reflns_limit_k_min -15
_diffrn_reflns_limit_l_max 16
_diffrn_reflns_limit_l_min -16
_diffrn_reflns_number 17955
_diffrn_reflns_theta_full 68.22
_diffrn_reflns_theta_max 68.21
_diffrn_standards_number 0
_exptl_absorpt_coefficient_mu 0.937
_exptl_absorpt_correction_T_max 0.954
_exptl_absorpt_correction_T_min 0.761
_exptl_absorpt_correction_type multi-scan
_exptl_absorpt_process_details 'ABSCOR (Rigaku, 1995)'
_exptl_crystal_colour colorless
_exptl_crystal_density_diffrn 1.383
_exptl_crystal_density_method 'not measured'
_exptl_crystal_description platelet
_exptl_crystal_F_000 668.00
_exptl_crystal_size_max 0.300
_exptl_crystal_size_mid 0.300
_exptl_crystal_size_min 0.050
_refine_diff_density_max 0.410
_refine_diff_density_min -0.340
_refine_ls_extinction_method none
_refine_ls_goodness_of_fit_ref 0.908
_refine_ls_hydrogen_treatment constr
_refine_ls_number_parameters 407
_refine_ls_number_reflns 5448
_refine_ls_number_restraints 0
_refine_ls_R_factor_gt 0.0737
_refine_ls_shift/su_max 0.000
_refine_ls_structure_factor_coef Fsqd
_refine_ls_weighting_details 'w = 1/[\s^2^(Fo^2^)+(0.0798P)^2^+0.0000P] where P=(Fo^2^+2Fc^2^)/3'
_refine_ls_weighting_scheme calc
_refine_ls_wR_factor_ref 0.1919
_reflns_number_gt 2460
_reflns_number_total 5448
_reflns_threshold_expression F^2^>2.0\s(F^2^)
_cod_data_source_file cg500240j_si_002.cif
_cod_data_source_block TAK-441DMKsolvateA
_cod_depositor_comments 'Adding full bibliography for 4511286--4511293.cif.'
_cod_original_cell_volume 1523.69(7)
_cod_database_code 4511290

loop_
_symmetry_equiv_pos_site_id
_symmetry_equiv_pos_as_xyz
1 +X,+Y,+Z
2 -X,-Y,-Z

loop_
_atom_site_label
_atom_site_type_symbol
_atom_site_fract_x
_atom_site_fract_y
_atom_site_fract_z
_atom_site_U_iso_or_equiv
_atom_site_adp_type
_atom_site_occupancy
_atom_site_symmetry_multiplicity
_atom_site_calc_flag
_atom_site_refinement_flags
F26 F -0.0524(3) 0.5887(2) 0.29705(19) 0.0611(8) Uani 1.0 2 d .
F27 F -0.2524(3) 0.71204(19) 0.27617(18) 0.0564(7) Uani 1.0 2 d .
F28 F -0.0620(3) 0.7545(2) 0.29186(18) 0.0638(8) Uani 1.0 2 d .
O10 O -0.3564(3) 0.7430(3) -0.1840(2) 0.0452(8) Uani 1.0 2 d .
O11 O -0.1098(3) 0.6090(3) 0.0026(2) 0.0391(7) Uani 1.0 2 d .
O12 O 0.0402(3) 0.7379(2) 0.10200(19) 0.0378(7) Uani 1.0 2 d .
O30 O 0.2867(3) 0.9866(3) -0.0758(2) 0.0414(7) Uani 1.0 2 d .
O40 O 0.3370(3) 0.8783(3) 0.5195(2) 0.0514(8) Uani 1.0 2 d .
O41 O 0.5961(3) 0.7621(3) 0.5795(3) 0.0713(10) Uani 1.0 2 d .
O42 O 0.4102(4) 0.6552(3) 0.4175(3) 0.0762(11) Uani 1.0 2 d .
N9 N -0.0703(3) 0.6657(3) -0.1824(3) 0.0345(8) Uani 1.0 2 d .
N22 N 0.1756(3) 0.8634(3) -0.1670(3) 0.0348(8) Uani 1.0 2 d .
N31 N 0.2024(3) 0.8896(3) 0.0916(3) 0.0375(8) Uani 1.0 2 d .
N32 N 0.3720(3) 0.9435(3) 0.3351(3) 0.0349(8) Uani 1.0 2 d .
C1 C -0.4521(4) 0.3852(4) -0.1304(3) 0.0416(11) Uani 1.0 2 d .
C2 C -0.3608(4) 0.4562(4) -0.1526(3) 0.0375(10) Uani 1.0 2 d .
C3 C -0.4099(4) 0.5675(4) -0.1569(3) 0.0334(10) Uani 1.0 2 d .
C4 C -0.5514(4) 0.6057(4) -0.1397(3) 0.0375(10) Uani 1.0 2 d .
C5 C -0.6420(4) 0.5340(4) -0.1170(3) 0.0400(10) Uani 1.0 2 d .
C6 C -0.5919(4) 0.4233(4) -0.1118(3) 0.0424(11) Uani 1.0 2 d .
C7 C -0.3136(4) 0.6431(4) -0.1739(3) 0.0365(10) Uani 1.0 2 d .
C8 C -0.1583(4) 0.5892(4) -0.1756(3) 0.0373(10) Uani 1.0 2 d .
C13 C -0.0536(4) 0.6684(4) -0.0816(4) 0.0375(10) Uani 1.0 2 d .
C14 C 0.0316(4) 0.7439(4) -0.0868(3) 0.0332(10) Uani 1.0 2 d .
C15 C 0.0980(4) 0.8018(4) -0.1854(3) 0.0328(9) Uani 1.0 2 d .
C16 C 0.0764(4) 0.7942(3) -0.2834(3) 0.0334(10) Uani 1.0 2 d .
C17 C -0.0117(4) 0.7284(4) -0.2805(3) 0.0367(10) Uani 1.0 2 d .
C18 C -0.0538(4) 0.7259(4) -0.3840(3) 0.0403(11) Uani 1.0 2 d .
C19 C -0.0085(4) 0.8142(4) -0.4910(3) 0.0493(12) Uani 1.0 2 d .
C20 C 0.1583(4) 0.8512(4) -0.0583(3) 0.0324(9) Uani 1.0 2 d .
C21 C 0.0723(4) 0.7760(4) -0.0089(3) 0.0351(10) Uani 1.0 2 d .
C23 C -0.1070(4) 0.7503(4) 0.1256(3) 0.0412(11) Uani 1.0 2 d .
C24 C 0.2622(4) 0.9303(4) -0.2512(3) 0.0400(10) Uani 1.0 2 d .
C25 C -0.1175(4) 0.7022(4) 0.2466(4) 0.0425(11) Uani 1.0 2 d .
C29 C 0.2216(4) 0.9131(4) -0.0159(3) 0.0370(10) Uani 1.0 2 d .
C33 C 0.2553(4) 0.9461(4) 0.1465(3) 0.0359(10) Uani 1.0 2 d .
C34 C 0.4108(4) 0.8935(4) 0.1773(3) 0.0367(10) Uani 1.0 2 d .
C35 C 0.4601(4) 0.9505(4) 0.2395(3) 0.0380(10) Uani 1.0 2 d .
C36 C 0.1695(4) 0.9399(4) 0.2475(3) 0.0372(10) Uani 1.0 2 d .
C37 C 0.2235(4) 0.9971(4) 0.3069(3) 0.0378(10) Uani 1.0 2 d .
C38 C 0.4161(5) 0.8853(4) 0.4408(4) 0.0413(11) Uani 1.0 2 d .
C39 C 0.5712(4) 0.8258(4) 0.4652(3) 0.0488(12) Uani 1.0 2 d .
C43 C 0.3411(5) 0.5932(4) 0.4844(4) 0.0555(13) Uani 1.0 2 d .
C44 C 0.3457(5) 0.5673(4) 0.6038(4) 0.0646(14) Uani 1.0 2 d .
C45 C 0.2528(5) 0.5377(5) 0.4507(4) 0.0782(16) Uani 1.0 2 d .
H1 H -0.4180 0.3097 -0.1280 0.0499 Uiso 1.0 2 calc R
H2 H -0.2646 0.4290 -0.1650 0.0450 Uiso 1.0 2 calc R
H4 H -0.5866 0.6816 -0.1435 0.0450 Uiso 1.0 2 calc R
H5 H -0.7384 0.5609 -0.1050 0.0479 Uiso 1.0 2 calc R
H6 H -0.6536 0.3739 -0.0955 0.0509 Uiso 1.0 2 calc R
H8A H -0.1321 0.5158 -0.1079 0.0447 Uiso 1.0 2 calc R
H8B H -0.1397 0.5699 -0.2396 0.0447 Uiso 1.0 2 calc R
H16 H 0.1216 0.8334 -0.3495 0.0401 Uiso 1.0 2 calc R
H18A H -0.1572 0.7399 -0.3862 0.0484 Uiso 1.0 2 calc R
H18B H -0.0131 0.6470 -0.3800 0.0484 Uiso 1.0 2 calc R
H19A H -0.0390 0.8061 -0.5537 0.0591 Uiso 1.0 2 calc R
H19B H 0.0939 0.8003 -0.4906 0.0591 Uiso 1.0 2 calc R
H19C H -0.0513 0.8929 -0.4976 0.0591 Uiso 1.0 2 calc R
H23A H -0.1473 0.7071 0.0966 0.0494 Uiso 1.0 2 calc R
H23B H -0.1584 0.8332 0.0913 0.0494 Uiso 1.0 2 calc R
H24A H 0.3534 0.9168 -0.2185 0.0479 Uiso 1.0 2 calc R
H24B H 0.2151 1.0133 -0.2804 0.0479 Uiso 1.0 2 calc R
H24C H 0.2763 0.9058 -0.3112 0.0479 Uiso 1.0 2 calc R
H31 H 0.1554 0.8373 0.1309 0.0450 Uiso 1.0 2 calc R
H33 H 0.2432 1.0299 0.0942 0.0430 Uiso 1.0 2 calc R
H34A H 0.4659 0.9048 0.1095 0.0441 Uiso 1.0 2 calc R
H34B H 0.4267 0.8089 0.2240 0.0441 Uiso 1.0 2 calc R
H35A H 0.5589 0.9110 0.2644 0.0455 Uiso 1.0 2 calc R
H35B H 0.4555 1.0331 0.1896 0.0455 Uiso 1.0 2 calc R
H36A H 0.1745 0.8576 0.2982 0.0447 Uiso 1.0 2 calc R
H36B H 0.0700 0.9796 0.2250 0.0447 Uiso 1.0 2 calc R
H37A H 0.2100 1.0812 0.2588 0.0454 Uiso 1.0 2 calc R
H37B H 0.1697 0.9882 0.3749 0.0454 Uiso 1.0 2 calc R
H39A H 0.6014 0.7729 0.4286 0.0586 Uiso 1.0 2 calc R
H39B H 0.6268 0.8850 0.4354 0.0586 Uiso 1.0 2 calc R
H41 H 0.5217 0.7744 0.6129 0.0856 Uiso 1.0 2 calc R
H44A H 0.3140 0.6400 0.6122 0.0775 Uiso 1.0 2 calc R
H44B H 0.4421 0.5290 0.6327 0.0775 Uiso 1.0 2 calc R
H44C H 0.2841 0.5159 0.6447 0.0775 Uiso 1.0 2 calc R
H45A H 0.2586 0.5623 0.3708 0.0938 Uiso 1.0 2 calc R
H45B H 0.1551 0.5614 0.4700 0.0938 Uiso 1.0 2 calc R
H45C H 0.2864 0.4530 0.4889 0.0938 Uiso 1.0 2 calc R

loop_
_atom_site_aniso_label
_atom_site_aniso_U_11
_atom_site_aniso_U_22
_atom_site_aniso_U_33
_atom_site_aniso_U_12
_atom_site_aniso_U_13
_atom_site_aniso_U_23
F26 0.0554(16) 0.0493(18) 0.0590(17) -0.0047(13) 0.0095(13) -0.0117(14)
F27 0.0418(14) 0.0670(18) 0.0578(16) -0.0131(13) 0.0175(12) -0.0277(14)
F28 0.0711(18) 0.087(2) 0.0567(17) -0.0289(16) 0.0009(13) -0.0460(16)
O10 0.0395(16) 0.0408(19) 0.0577(19) -0.0074(14) -0.0038(14) -0.0237(17)
O11 0.0360(15) 0.0443(18) 0.0418(16) -0.0143(14) 0.0034(13) -0.0208(15)
O12 0.0290(14) 0.0498(18) 0.0384(16) -0.0114(13) 0.0013(12) -0.0216(15)
O30 0.0403(16) 0.0448(19) 0.0439(17) -0.0158(14) -0.0006(13) -0.0199(15)
O40 0.0400(17) 0.074(3) 0.0413(17) -0.0140(16) 0.0015(14) -0.0259(17)
O41 0.0473(19) 0.111(3) 0.0373(18) -0.013(2) -0.0059(15) -0.0173(19)
O42 0.100(3) 0.057(3) 0.062(3) -0.020(2) 0.013(2) -0.019(2)
N9 0.0342(18) 0.040(3) 0.0367(19) -0.0133(16) 0.0016(15) -0.0209(17)
N22 0.0280(17) 0.045(3) 0.0384(19) -0.0118(16) -0.0005(14) -0.0218(18)
N31 0.0357(18) 0.044(3) 0.0381(19) -0.0135(16) -0.0026(15) -0.0199(17)
N32 0.0295(18) 0.041(3) 0.0363(19) -0.0069(16) -0.0004(15) -0.0197(17)
C1 0.040(3) 0.040(3) 0.055(3) -0.012(2) -0.005(2) -0.027(3)
C2 0.029(2) 0.042(3) 0.044(3) -0.0063(19) -0.0006(18) -0.022(3)
C3 0.026(2) 0.038(3) 0.038(3) -0.0073(19) 0.0022(17) -0.019(2)
C4 0.030(3) 0.037(3) 0.048(3) -0.0055(19) -0.0035(18) -0.022(3)
C5 0.028(3) 0.050(3) 0.044(3) -0.009(2) 0.0022(18) -0.022(3)
C6 0.028(3) 0.054(3) 0.050(3) -0.014(2) -0.0005(19) -0.025(3)
C7 0.031(3) 0.044(3) 0.035(3) -0.008(2) 0.0001(18) -0.019(3)
C8 0.030(2) 0.043(3) 0.048(3) -0.015(2) 0.0015(18) -0.024(3)
C13 0.028(2) 0.039(3) 0.044(3) -0.0010(19) -0.0045(18) -0.019(3)
C14 0.030(2) 0.037(3) 0.041(3) -0.0111(19) -0.0033(17) -0.022(2)
C15 0.027(2) 0.035(3) 0.042(3) -0.0075(18) -0.0003(17) -0.021(2)
C16 0.030(2) 0.039(3) 0.036(3) -0.0089(19) 0.0008(17) -0.020(2)
C17 0.033(3) 0.045(3) 0.040(3) -0.007(2) -0.0012(18) -0.027(3)
C18 0.034(3) 0.053(3) 0.040(3) -0.012(2) -0.0018(18) -0.024(3)
C19 0.046(3) 0.066(4) 0.043(3) -0.015(3) -0.006(2) -0.028(3)
C20 0.033(2) 0.036(3) 0.032(3) -0.0092(19) -0.0050(17) -0.017(2)
C21 0.034(3) 0.040(3) 0.032(3) -0.0080(19) -0.0022(17) -0.016(2)
C23 0.027(2) 0.057(3) 0.041(3) -0.008(2) 0.0022(18) -0.024(3)
C24 0.038(3) 0.044(3) 0.040(3) -0.014(2) 0.0017(19) -0.018(3)
C25 0.029(3) 0.046(3) 0.051(3) -0.005(2) -0.000(2) -0.022(3)
C29 0.031(3) 0.048(3) 0.034(3) -0.009(2) -0.0047(18) -0.019(3)
C33 0.037(3) 0.038(3) 0.037(3) -0.0114(19) -0.0042(18) -0.018(2)
C34 0.031(2) 0.047(3) 0.040(3) -0.012(2) -0.0022(18) -0.024(2)
C35 0.033(3) 0.045(3) 0.037(3) -0.012(2) -0.0005(18) -0.017(2)
C36 0.028(2) 0.039(3) 0.044(3) -0.0064(19) -0.0040(18) -0.017(2)
C37 0.028(2) 0.043(3) 0.048(3) -0.0032(19) -0.0048(18) -0.025(3)
C38 0.040(3) 0.049(3) 0.040(3) -0.013(3) 0.002(2) -0.022(3)
C39 0.030(3) 0.071(4) 0.044(3) -0.011(3) -0.0043(19) -0.022(3)
C43 0.055(3) 0.046(4) 0.045(3) 0.003(3) -0.006(3) -0.009(3)
C44 0.056(3) 0.074(4) 0.056(3) -0.009(3) -0.001(3) -0.025(3)
C45 0.063(4) 0.110(5) 0.064(4) -0.019(4) -0.011(3) -0.037(4)

loop_
_atom_type_symbol
_atom_type_description
_atom_type_scat_dispersion_real
_atom_type_scat_dispersion_imag
_atom_type_scat_source
H H 0.0000 0.0000
;
International Tables for Crystallography
(1992, Vol. C, Table 6.1.1.4)
;
F F 0.0727 0.0534
;
International Tables for Crystallography
(1992, Vol. C, Tables 4.2.6.8 and 6.1.1.4)
;
N N 0.0311 0.0180
;
International Tables for Crystallography
(1992, Vol. C, Tables 4.2.6.8 and 6.1.1.4)
;
O O 0.0492 0.0322
;
International Tables for Crystallography
(1992, Vol. C, Tables 4.2.6.8 and 6.1.1.4)
;
C C 0.0181 0.0091
;
International Tables for Crystallography
(1992, Vol. C, Tables 4.2.6.8 and 6.1.1.4)
;

loop_
_geom_angle_atom_site_label_1
_geom_angle_atom_site_label_2
_geom_angle_atom_site_label_3
_geom_angle
_geom_angle_publ_flag
C21 O12 C23 115.2(3) yes
C8 N9 C13 113.5(3) yes
C8 N9 C17 121.8(4) yes
C13 N9 C17 124.7(4) yes
C15 N22 C20 109.6(3) yes
C15 N22 C24 123.0(4) yes
C20 N22 C24 127.4(4) yes
C29 N31 C33 123.7(4) yes
C35 N32 C37 113.7(3) yes
C35 N32 C38 125.4(3) yes
C37 N32 C38 120.7(3) yes
C2 C1 C6 120.5(5) yes
C1 C2 C3 120.3(4) yes
C2 C3 C4 118.7(4) yes
C2 C3 C7 121.7(4) yes
C4 C3 C7 119.6(4) yes
C3 C4 C5 120.7(4) yes
C4 C5 C6 120.1(4) yes
C1 C6 C5 119.7(5) yes
O10 C7 C3 122.1(4) yes
O10 C7 C8 121.3(5) yes
C3 C7 C8 116.5(4) yes
N9 C8 C7 113.0(4) yes
O11 C13 N9 120.4(5) yes
O11 C13 C14 125.3(5) yes
N9 C13 C14 114.3(4) yes
C13 C14 C15 120.6(5) yes
C13 C14 C21 133.8(4) yes
C15 C14 C21 105.5(4) yes
N22 C15 C14 108.8(4) yes
N22 C15 C16 129.6(4) yes
C14 C15 C16 121.6(4) yes
C15 C16 C17 117.9(4) yes
N9 C17 C16 120.7(5) yes
N9 C17 C18 117.7(4) yes
C16 C17 C18 121.6(4) yes
C17 C18 C19 114.8(4) yes
N22 C20 C21 106.5(4) yes
N22 C20 C29 122.5(4) yes
C21 C20 C29 131.0(4) yes
O12 C21 C14 128.2(4) yes
O12 C21 C20 122.2(5) yes
C14 C21 C20 109.5(4) yes
O12 C23 C25 106.4(3) yes
F26 C25 F27 106.7(4) yes
F26 C25 F28 105.7(4) yes
F26 C25 C23 112.8(4) yes
F27 C25 F28 107.0(4) yes
F27 C25 C23 110.5(4) yes
F28 C25 C23 113.8(4) yes
O30 C29 N31 121.0(5) yes
O30 C29 C20 122.3(4) yes
N31 C29 C20 116.6(4) yes
N31 C33 C34 112.2(4) yes
N31 C33 C36 109.8(4) yes
C34 C33 C36 110.7(3) yes
C33 C34 C35 110.5(4) yes
N32 C35 C34 110.5(4) yes
C33 C36 C37 110.9(4) yes
N32 C37 C36 110.0(4) yes
O40 C38 N32 123.4(4) yes
O40 C38 C39 118.3(4) yes
N32 C38 C39 118.3(4) yes
O41 C39 C38 110.3(3) yes
O42 C43 C44 121.2(6) yes
O42 C43 C45 121.0(5) yes
C44 C43 C45 117.8(4) yes
C39 O41 H41 109.477 no
C29 N31 H31 118.162 no
C33 N31 H31 118.146 no
C2 C1 H1 119.752 no
C6 C1 H1 119.742 no
C1 C2 H2 119.868 no
C3 C2 H2 119.870 no
C3 C4 H4 119.648 no
C5 C4 H4 119.653 no
C4 C5 H5 119.949 no
C6 C5 H5 119.957 no
C1 C6 H6 120.144 no
C5 C6 H6 120.142 no
N9 C8 H8A 108.991 no
N9 C8 H8B 108.994 no
C7 C8 H8A 108.987 no
C7 C8 H8B 108.993 no
H8A C8 H8B 107.781 no
C15 C16 H16 121.053 no
C17 C16 H16 121.054 no
C17 C18 H18A 108.574 no
C17 C18 H18B 108.568 no
C19 C18 H18A 108.568 no
C19 C18 H18B 108.563 no
H18A C18 H18B 107.544 no
C18 C19 H19A 109.480 no
C18 C19 H19B 109.474 no
C18 C19 H19C 109.467 no
H19A C19 H19B 109.474 no
H19A C19 H19C 109.463 no
H19B C19 H19C 109.470 no
O12 C23 H23A 110.441 no
O12 C23 H23B 110.441 no
C25 C23 H23A 110.442 no
C25 C23 H23B 110.451 no
H23A C23 H23B 108.646 no
N22 C24 H24A 109.477 no
N22 C24 H24B 109.476 no
N22 C24 H24C 109.465 no
H24A C24 H24B 109.477 no
H24A C24 H24C 109.468 no
H24B C24 H24C 109.464 no
N31 C33 H33 107.999 no
C34 C33 H33 107.994 no
C36 C33 H33 107.997 no
C33 C34 H34A 109.543 no
C33 C34 H34B 109.537 no
C35 C34 H34A 109.537 no
C35 C34 H34B 109.533 no
H34A C34 H34B 108.099 no
N32 C35 H35A 109.561 no
N32 C35 H35B 109.555 no
C34 C35 H35A 109.547 no
C34 C35 H35B 109.549 no
H35A C35 H35B 108.103 no
C33 C36 H36A 109.467 no
C33 C36 H36B 109.469 no
C37 C36 H36A 109.468 no
C37 C36 H36B 109.460 no
H36A C36 H36B 108.060 no
N32 C37 H37A 109.673 no
N32 C37 H37B 109.673 no
C36 C37 H37A 109.671 no
C36 C37 H37B 109.664 no
H37A C37 H37B 108.171 no
O41 C39 H39A 109.583 no
O41 C39 H39B 109.583 no
C38 C39 H39A 109.586 no
C38 C39 H39B 109.589 no
H39A C39 H39B 108.124 no
C43 C44 H44A 109.472 no
C43 C44 H44B 109.464 no
C43 C44 H44C 109.468 no
H44A C44 H44B 109.470 no
H44A C44 H44C 109.475 no
H44B C44 H44C 109.478 no
C43 C45 H45A 109.465 no
C43 C45 H45B 109.469 no
C43 C45 H45C 109.469 no
H45A C45 H45B 109.473 no
H45A C45 H45C 109.478 no
H45B C45 H45C 109.474 no

loop_
_geom_bond_atom_site_label_1
_geom_bond_atom_site_label_2
_geom_bond_distance
_geom_bond_publ_flag
F26 C25 1.344(5) yes
F27 C25 1.343(5) yes
F28 C25 1.334(7) yes
O10 C7 1.223(6) yes
O11 C13 1.241(5) yes
O12 C21 1.387(5) yes
O12 C23 1.440(5) yes
O30 C29 1.244(5) yes
O40 C38 1.240(5) yes
O41 C39 1.405(5) yes
O42 C43 1.215(6) yes
N9 C8 1.465(6) yes
N9 C13 1.400(7) yes
N9 C17 1.385(5) yes
N22 C15 1.358(7) yes
N22 C20 1.400(6) yes
N22 C24 1.461(5) yes
N31 C29 1.348(6) yes
N31 C33 1.461(7) yes
N32 C35 1.465(5) yes
N32 C37 1.458(5) yes
N32 C38 1.341(5) yes
C1 C2 1.388(7) yes
C1 C6 1.378(6) yes
C2 C3 1.396(7) yes
C3 C4 1.389(5) yes
C3 C7 1.487(7) yes
C4 C5 1.388(7) yes
C5 C6 1.384(7) yes
C7 C8 1.514(5) yes
C13 C14 1.440(7) yes
C14 C15 1.410(5) yes
C14 C21 1.414(7) yes
C15 C16 1.409(7) yes
C16 C17 1.367(7) yes
C17 C18 1.511(7) yes
C18 C19 1.523(5) yes
C20 C21 1.381(6) yes
C20 C29 1.459(8) yes
C23 C25 1.473(6) yes
C33 C34 1.524(5) yes
C33 C36 1.515(6) yes
C34 C35 1.525(8) yes
C36 C37 1.522(8) yes
C38 C39 1.520(5) yes
C43 C44 1.494(7) yes
C43 C45 1.485(9) yes
O41 H41 0.840 no
N31 H31 0.880 no
C1 H1 0.950 no
C2 H2 0.950 no
C4 H4 0.950 no
C5 H5 0.950 no
C6 H6 0.950 no
C8 H8A 0.990 no
C8 H8B 0.990 no
C16 H16 0.950 no
C18 H18A 0.990 no
C18 H18B 0.990 no
C19 H19A 0.980 no
C19 H19B 0.980 no
C19 H19C 0.980 no
C23 H23A 0.990 no
C23 H23B 0.990 no
C24 H24A 0.980 no
C24 H24B 0.980 no
C24 H24C 0.980 no
C33 H33 1.000 no
C34 H34A 0.990 no
C34 H34B 0.990 no
C35 H35A 0.990 no
C35 H35B 0.990 no
C36 H36A 0.990 no
C36 H36B 0.990 no
C37 H37A 0.990 no
C37 H37B 0.990 no
C39 H39A 0.990 no
C39 H39B 0.990 no
C44 H44A 0.980 no
C44 H44B 0.980 no
C44 H44C 0.980 no
C45 H45A 0.980 no
C45 H45B 0.980 no
C45 H45C 0.980 no

loop_
_geom_contact_atom_site_label_1
_geom_contact_atom_site_label_2
_geom_contact_distance
_geom_contact_publ_flag
_geom_contact_site_symmetry_2
F26 O12 2.755(3) no .
F27 O12 3.534(4) no .
F28 O12 2.736(4) no .
F28 C36 3.600(6) no .
O10 O11 3.228(4) no .
O10 N9 2.740(4) no .
O10 C4 2.831(6) no .
O10 C13 3.144(5) no .
O10 C17 3.513(5) no .
O11 O12 3.253(5) no .
O11 C7 3.070(6) no .
O11 C8 2.626(6) no .
O11 C17 3.580(5) no .
O11 C21 3.137(6) no .
O11 C23 2.992(7) no .
O12 N22 3.558(4) no .
O12 N31 2.825(5) no .
O12 C13 3.270(7) no .
O12 C29 3.081(5) no .
O30 N22 2.881(6) no .
O30 C24 2.817(6) no .
O30 C33 2.804(5) no .
O30 C34 3.317(5) no .
O40 O41 2.609(4) no .
O40 C37 2.776(5) no .
N9 C15 2.735(6) no .
N31 C21 2.975(7) no .
N32 C33 2.874(6) no .
C1 C4 2.763(7) no .
C2 C5 2.769(5) no .
C2 C8 2.902(7) no .
C3 C6 2.792(7) no .
C7 C13 3.111(7) no .
C7 C17 3.427(6) no .
C8 C18 2.864(5) no .
C13 C16 2.882(5) no .
C13 C23 3.361(8) no .
C14 C17 2.787(7) no .
C14 C23 3.077(6) no .
C16 C19 2.880(7) no .
C16 C21 3.598(6) no .
C16 C24 3.057(7) no .
C20 C23 3.533(5) no .
C24 C29 3.073(6) no .
C29 C34 3.231(7) no .
C34 C37 2.910(6) no .
C34 C38 3.511(7) no .
C35 C36 2.900(6) no .
C35 C39 2.915(6) no .
C36 C38 3.451(7) no .
F26 C8 3.555(6) no 2_565
F26 C45 3.571(6) no .
F27 C34 3.530(4) no 1_455
F27 C35 3.524(5) no 1_455
F27 C39 3.589(6) no 1_455
F28 C19 3.462(6) no 1_556
O10 O41 3.158(5) no 1_454
O11 O11 3.138(4) no 2_565
O11 N9 3.456(4) no 2_565
O11 C5 3.333(5) no 2_465
O11 C6 3.210(5) no 2_465
O11 C8 3.395(4) no 2_565
O11 C13 3.310(5) no 2_565
O12 C2 3.418(4) no 2_565
O30 C23 3.256(5) no 2_575
O30 C35 3.199(5) no 2_675
O40 C16 3.537(5) no 1_556
O40 C24 3.421(6) no 1_556
O41 O10 3.158(5) no 1_656
O41 C3 3.361(4) no 1_656
O41 C7 3.098(5) no 1_656
O41 C18 3.418(5) no 1_656
O42 N32 3.387(5) no .
O42 C34 3.390(5) no .
O42 C38 3.200(7) no .
O42 C39 3.368(7) no .
O42 C43 3.336(5) no 2_666
O42 C44 3.374(6) no 2_666
N9 O11 3.456(4) no 2_565
N32 O42 3.387(5) no .
C2 O12 3.418(4) no 2_565
C3 O41 3.361(4) no 1_454
C3 C5 3.373(6) no 2_465
C4 C5 3.589(6) no 2_465
C5 O11 3.333(5) no 2_465
C5 C3 3.373(6) no 2_465
C5 C4 3.589(6) no 2_465
C5 C15 3.574(5) no 1_455
C6 O11 3.210(5) no 2_465
C6 C44 3.488(6) no 1_454
C7 O41 3.098(5) no 1_454
C8 F26 3.555(6) no 2_565
C8 O11 3.395(4) no 2_565
C13 O11 3.310(5) no 2_565
C15 C5 3.574(5) no 1_655
C15 C36 3.534(5) no 2_575
C15 C37 3.548(5) no 2_575
C16 O40 3.537(5) no 1_554
C16 C37 3.404(5) no 2_575
C17 C37 3.556(6) no 2_575
C18 O41 3.418(5) no 1_454
C19 F28 3.462(6) no 1_554
C23 O30 3.256(5) no 2_575
C24 O40 3.421(6) no 1_554
C24 C35 3.547(7) no 2_675
C34 F27 3.530(4) no 1_655
C34 O42 3.390(5) no .
C35 F27 3.524(5) no 1_655
C35 O30 3.199(5) no 2_675
C35 C24 3.547(7) no 2_675
C36 C15 3.534(5) no 2_575
C37 C15 3.548(5) no 2_575
C37 C16 3.404(5) no 2_575
C37 C17 3.556(6) no 2_575
C38 O42 3.200(7) no .
C39 F27 3.589(6) no 1_655
C39 O42 3.368(7) no .
C43 O42 3.336(5) no 2_666
C43 C43 3.372(6) no 2_666
C44 O42 3.374(6) no 2_666
C44 C6 3.488(6) no 1_656
C45 F26 3.571(6) no .
F26 H23A 2.5798 no .
F26 H23B 3.1889 no .
F27 H23A 2.5603 no .
F27 H23B 2.5456 no .
F28 H23A 3.1889 no .
F28 H23B 2.6112 no .
F28 H31 2.9620 no .
F28 H36A 3.0200 no .
F28 H36B 3.2853 no .
O10 H4 2.5423 no .
O10 H8A 3.0349 no .
O10 H8B 2.9957 no .
O10 H18A 3.2126 no .
O11 H8A 2.3617 no .
O11 H8B 3.5699 no .
O11 H23A 2.1218 no .
O11 H23B 3.5540 no .
O12 H31 2.1159 no .
O30 H24A 2.4421 no .
O30 H24B 2.7626 no .
O30 H31 3.0293 no .
O30 H33 2.5648 no .
O30 H34A 2.8348 no .
O40 H37A 3.4593 no .
O40 H37B 2.3521 no .
O40 H39A 3.0344 no .
O40 H39B 2.9838 no .
O40 H41 2.1004 no .
O42 H44A 2.6431 no .
O42 H44B 2.6396 no .
O42 H44C 3.1399 no .
O42 H45A 2.4407 no .
O42 H45B 2.9847 no .
O42 H45C 2.9626 no .
N9 H16 3.2542 no .
N9 H18A 2.6294 no .
N9 H18B 2.7710 no .
N22 H16 2.7755 no .
N31 H34A 2.7038 no .
N31 H34B 2.6631 no .
N31 H36A 2.6260 no .
N31 H36B 2.6349 no .
N32 H33 3.2043 no .
N32 H34A 3.3043 no .
N32 H34B 2.7092 no .
N32 H36A 2.6793 no .
N32 H36B 3.2896 no .
N32 H39A 2.6799 no .
N32 H39B 2.7354 no .
C1 H5 3.2467 no .
C2 H4 3.2564 no .
C2 H6 3.2594 no .
C2 H8A 2.7744 no .
C2 H8B 2.8431 no .
C3 H1 3.2703 no .
C3 H5 3.2688 no .
C3 H8A 2.7216 no .
C3 H8B 2.7936 no .
C4 H2 3.2567 no .
C4 H6 3.2605 no .
C5 H1 3.2462 no .
C6 H2 3.2562 no .
C6 H4 3.2569 no .
C7 H2 2.6869 no .
C7 H4 2.6354 no .
C7 H18A 3.0327 no .
C8 H2 2.5415 no .
C8 H18A 2.6627 no .
C8 H18B 2.8641 no .
C13 H8A 2.5040 no .
C13 H8B 3.2081 no .
C13 H23A 2.6976 no .
C14 H16 3.3189 no .
C14 H23A 2.8333 no .
C14 H23B 3.3327 no .
C15 H24A 3.1712 no .
C15 H24B 3.0070 no .
C15 H24C 2.5526 no .
C16 H18A 3.1794 no .
C16 H18B 3.0922 no .
C16 H19B 2.7472 no .
C16 H19C 2.8599 no .
C16 H24B 3.5240 no .
C16 H24C 2.6658 no .
C17 H8A 3.1959 no .
C17 H8B 2.5544 no .
C17 H19A 3.3816 no .
C17 H19B 2.7588 no .
C17 H19C 2.7671 no .
C18 H8B 2.4172 no .
C18 H16 2.6933 no .
C19 H16 2.5341 no .
C20 H23B 3.5587 no .
C20 H24A 2.7498 no .
C20 H24B 2.9264 no .
C20 H24C 3.3198 no .
C20 H31 2.4741 no .
C21 H23A 2.6202 no .
C21 H23B 2.6418 no .
C21 H31 2.6187 no .
C23 H31 3.1162 no .
C24 H16 2.8429 no .
C25 H31 3.4869 no .
C29 H24A 2.8951 no .
C29 H24B 3.2168 no .
C29 H33 2.6166 no .
C29 H34A 3.0304 no .
C29 H34B 3.5178 no .
C33 H35A 3.3587 no .
C33 H35B 2.7494 no .
C33 H37A 2.7338 no .
C33 H37B 3.3525 no .
C34 H31 2.9987 no .
C34 H36A 2.7383 no .
C34 H36B 3.3527 no .
C34 H37A 3.2619 no .
C34 H39A 3.5374 no .
C35 H33 2.7136 no .
C35 H36A 3.2595 no .
C35 H37A 2.6776 no .
C35 H37B 3.2911 no .
C35 H39A 2.7739 no .
C35 H39B 2.9211 no .
C36 H31 2.5124 no .
C36 H34A 3.3508 no .
C36 H34B 2.7480 no .
C36 H35B 3.2650 no .
C37 H33 2.7012 no .
C37 H34B 3.2862 no .
C37 H35A 3.2887 no .
C37 H35B 2.6819 no .
C38 H34B 3.4664 no .
C38 H35A 2.5796 no .
C38 H35B 3.1297 no .
C38 H36A 3.3884 no .
C38 H37A 3.0829 no .
C38 H37B 2.4866 no .
C38 H41 2.3049 no .
C39 H35A 2.4377 no .
C39 H35B 3.5911 no .
C44 H45A 3.3671 no .
C44 H45B 2.7676 no .
C44 H45C 2.7727 no .
C45 H44A 3.1890 no .
C45 H44B 3.1708 no .
C45 H44C 2.5439 no .
H1 H2 2.3328 no .
H1 H6 2.3266 no .
H2 H8A 2.3165 no .
H2 H8B 2.3061 no .
H4 H5 2.3325 no .
H5 H6 2.3357 no .
H8A H18B 3.5382 no .
H8B H18A 2.2266 no .
H8B H18B 2.1701 no .
H16 H18A 3.4544 no .
H16 H18B 3.2682 no .
H16 H19A 3.4972 no .
H16 H19B 2.1835 no .
H16 H19C 2.4707 no .
H16 H24B 3.2540 no .
H16 H24C 2.2045 no .
H18A H19A 2.3508 no .
H18A H19B 2.8557 no .
H18A H19C 2.3627 no .
H18B H19A 2.3443 no .
H18B H19B 2.3695 no .
H18B H19C 2.8555 no .
H23B H31 3.2139 no .
H31 H33 2.7250 no .
H31 H34A 3.3648 no .
H31 H34B 2.9334 no .
H31 H36A 2.4135 no .
H31 H36B 2.6224 no .
H33 H34A 2.3425 no .
H33 H34B 2.8683 no .
H33 H35B 2.5820 no .
H33 H36A 2.8609 no .
H33 H36B 2.3383 no .
H33 H37A 2.5578 no .
H34A H35A 2.4006 no .
H34A H35B 2.3483 no .
H34B H35A 2.3482 no .
H34B H35B 2.8730 no .
H34B H36A 2.6177 no .
H34B H39A 3.1874 no .
H35A H37A 3.5716 no .
H35A H39A 2.1573 no .
H35A H39B 2.3169 no .
H35B H37A 2.5346 no .
H35B H37B 3.5748 no .
H35B H39A 3.5890 no .
H35B H39B 3.3696 no .
H36A H37A 2.8714 no .
H36A H37B 2.3529 no .
H36B H37A 2.3549 no .
H36B H37B 2.3888 no .
H39A H41 2.5377 no .
H39B H41 2.4889 no .
H44A H45B 3.2226 no .
H44A H45C 3.5965 no .
H44B H45B 3.5743 no .
H44B H45C 3.1945 no .
H44C H45A 3.4922 no .
H44C H45B 2.5445 no .
H44C H45C 2.5690 no .
F26 H2 3.4532 no 2_565
F26 H8A 3.5442 no 2_565
F26 H8B 2.7589 no 2_565
F26 H18B 2.7166 no 2_565
F26 H44C 2.8494 no 2_566
F26 H45A 3.2051 no .
F26 H45B 3.0929 no .
F26 H45B 3.1336 no 2_566
F26 H45C 3.4586 no 2_566
F27 H6 3.3871 no 2_465
F27 H34A 3.4285 no 1_455
F27 H34B 3.1135 no 1_455
F27 H35A 2.7396 no 1_455
F27 H39A 2.6849 no 1_455
F27 H44C 2.8106 no 2_566
F27 H45C 3.0066 no 2_566
F28 H19A 2.5007 no 1_556
F28 H24B 2.9807 no 2_575
F28 H45A 3.4160 no .
F28 H45B 3.1051 no .
O10 H6 3.3908 no 2_465
O10 H24A 3.0917 no 1_455
O10 H35B 2.8249 no 2_575
O10 H37A 2.8138 no 2_575
O10 H41 2.9166 no 1_454
O11 H5 2.7996 no 2_465
O11 H6 2.5462 no 2_465
O11 H8A 2.6427 no 2_565
O12 H2 2.5781 no 2_565
O12 H8A 3.1956 no 2_565
O12 H8B 3.5453 no 2_565
O30 H23B 2.3083 no 2_575
O30 H34A 3.0468 no 2_675
O30 H35A 2.8191 no 2_675
O30 H35B 2.8542 no 2_675
O40 H16 2.6486 no 1_556
O40 H19B 2.8850 no 1_556
O40 H19C 3.4738 no 2_575
O40 H24C 2.4571 no 1_556
O40 H39B 3.5395 no 2_676
O40 H44A 2.8951 no .
O41 H8B 3.3973 no 1_656
O41 H18A 2.4414 no 1_656
O41 H44A 3.4718 no .
O41 H44B 3.5505 no .
O41 H45C 3.2535 no 2_666
O42 H34B 2.5330 no .
O42 H36A 2.9732 no .
O42 H39A 2.7929 no .
O42 H44B 2.8041 no 2_666
O42 H44C 3.5348 no 2_666
O42 H45C 3.0861 no 2_666
N9 H5 3.2806 no 1_655
N9 H37A 2.9933 no 2_575
N22 H4 2.8083 no 1_655
N22 H5 3.5754 no 1_655
N22 H36B 2.6641 no 2_575
N31 H1 2.7964 no 2_565
N31 H23B 3.3369 no 2_575
N32 H24A 3.5348 no 2_675
C1 H4 3.4362 no 2_465
C1 H31 3.5625 no 2_565
C1 H34B 3.2593 no 2_565
C1 H44B 3.0337 no 1_454
C1 H45A 3.4884 no 2_565
C2 H5 3.5957 no 2_465
C2 H44B 3.2816 no 1_454
C2 H45A 3.1058 no 2_565
C3 H5 3.4577 no 2_465
C3 H41 3.0953 no 1_454
C3 H44B 3.5903 no 1_454
C4 H41 3.2402 no 1_454
C4 H44A 3.5177 no 1_454
C5 H8A 3.5107 no 2_465
C5 H44A 3.3161 no 1_454
C5 H44B 3.4203 no 1_454
C5 H44C 3.4809 no 1_454
C6 H4 3.5495 no 2_465
C6 H23A 3.3992 no 2_465
C6 H44A 3.5860 no 1_454
C6 H44B 3.1222 no 1_454
C6 H44C 3.2024 no 1_454
C7 H5 3.5287 no 2_465
C7 H6 3.5261 no 2_465
C7 H41 2.9985 no 1_454
C13 H5 3.1111 no 1_655
C13 H6 3.5674 no 2_465
C13 H8A 2.9895 no 2_565
C13 H37A 3.1851 no 2_575
C14 H5 2.9282 no 1_655
C14 H8A 3.2368 no 2_565
C14 H33 3.4367 no 2_575
C14 H36B 3.2064 no 2_575
C14 H37A 3.1467 no 2_575
C15 H4 3.0822 no 1_655
C15 H5 2.9185 no 1_655
C15 H36B 2.7679 no 2_575
C15 H37A 3.0662 no 2_575
C15 H37B 3.5317 no 2_575
C16 H5 3.1671 no 1_655
C16 H36B 3.3429 no 2_575
C16 H37A 2.9437 no 2_575
C16 H37B 3.0812 no 2_575
C16 H44A 3.3117 no 1_554
C17 H5 3.3615 no 1_655
C17 H37A 2.8580 no 2_575
C17 H37B 3.3453 no 2_575
C17 H44A 3.5212 no 1_554
C18 H37A 3.5883 no 2_575
C18 H44A 3.5128 no 1_554
C19 H24B 3.3898 no 2_574
C19 H36A 3.1298 no 1_554
C19 H37B 3.0854 no 1_554
C19 H37B 3.5604 no 2_575
C19 H39B 3.5984 no 1_454
C19 H44A 3.4036 no 1_554
C19 H45B 3.5402 no 1_554
C20 H1 3.3359 no 2_565
C20 H2 3.5613 no 2_565
C20 H4 3.3744 no 1_655
C20 H36B 3.0118 no 2_575
C21 H2 3.0071 no 2_565
C21 H8A 3.3666 no 2_565
C21 H33 3.3937 no 2_575
C21 H36B 3.3262 no 2_575
C23 H6 3.3526 no 2_465
C23 H33 3.1963 no 2_575
C24 H4 2.9635 no 1_655
C24 H35A 3.0155 no 2_675
C24 H35B 3.1942 no 2_675
C24 H36B 3.2246 no 2_575
C24 H39B 2.9830 no 2_675
C25 H44C 3.3861 no 2_566
C29 H1 2.9869 no 2_565
C29 H23B 2.9442 no 2_575
C33 H1 3.4394 no 2_565
C33 H23B 3.2631 no 2_575
C34 H1 3.0118 no 2_565
C35 H24A 2.7748 no 2_675
C35 H24B 3.4934 no 2_675
C36 H19A 3.3547 no 1_556
C36 H19B 3.3090 no 1_556
C37 H19B 3.2724 no 1_556
C37 H19C 3.5661 no 2_575
C38 H19B 3.5553 no 1_556
C38 H24C 3.5849 no 1_556
C38 H44A 3.4011 no .
C39 H18A 3.1545 no 1_656
C39 H24B 3.4475 no 2_675
C39 H45C 3.3678 no 2_666
C43 H19B 3.2671 no 1_556
C43 H36A 3.3628 no .
C43 H44B 3.0693 no 2_666
C43 H45C 3.5950 no 2_666
C44 H18B 3.4358 no 1_556
C44 H19B 3.2300 no 1_556
C45 H44B 3.1512 no 2_666
H1 N31 2.7964 no 2_565
H1 C20 3.3359 no 2_565
H1 C29 2.9869 no 2_565
H1 C33 3.4394 no 2_565
H1 C34 3.0118 no 2_565
H1 H31 2.8093 no 2_565
H1 H34A 2.8903 no 2_565
H1 H34B 2.4467 no 2_565
H1 H44B 3.3609 no 1_454
H1 H45A 3.4082 no 2_565
H2 F26 3.4532 no 2_565
H2 O12 2.5781 no 2_565
H2 C20 3.5613 no 2_565
H2 C21 3.0071 no 2_565
H2 H31 3.2252 no 2_565
H2 H45A 2.7212 no 2_565
H4 N22 2.8083 no 1_455
H4 C1 3.4362 no 2_465
H4 C6 3.5495 no 2_465
H4 C15 3.0822 no 1_455
H4 C20 3.3744 no 1_455
H4 C24 2.9635 no 1_455
H4 H24A 2.7207 no 1_455
H4 H24C 2.8874 no 1_455
H4 H41 3.1504 no 1_454
H5 O11 2.7996 no 2_465
H5 N9 3.2806 no 1_455
H5 N22 3.5754 no 1_455
H5 C2 3.5957 no 2_465
H5 C3 3.4577 no 2_465
H5 C7 3.5287 no 2_465
H5 C13 3.1111 no 1_455
H5 C14 2.9282 no 1_455
H5 C15 2.9185 no 1_455
H5 C16 3.1671 no 1_455
H5 C17 3.3615 no 1_455
H5 H8A 2.8862 no 2_465
H5 H44A 3.5088 no 1_454
H6 F27 3.3871 no 2_465
H6 O10 3.3908 no 2_465
H6 O11 2.5462 no 2_465
H6 C7 3.5261 no 2_465
H6 C13 3.5674 no 2_465
H6 C23 3.3526 no 2_465
H6 H23A 2.4762 no 2_465
H6 H44B 3.5078 no 1_454
H6 H44C 3.1990 no 1_454
H8A F26 3.5442 no 2_565
H8A O11 2.6427 no 2_565
H8A O12 3.1956 no 2_565
H8A C5 3.5107 no 2_465
H8A C13 2.9895 no 2_565
H8A C14 3.2368 no 2_565
H8A C21 3.3666 no 2_565
H8A H5 2.8862 no 2_465
H8A H23A 3.4210 no 2_565
H8B F26 2.7589 no 2_565
H8B O12 3.5453 no 2_565
H8B O41 3.3973 no 1_454
H8B H45A 3.4216 no 2_565
H16 O40 2.6486 no 1_554
H16 H19C 3.1974 no 2_574
H16 H37A 3.4610 no 2_575
H16 H37B 3.4266 no 1_554
H16 H37B 3.1407 no 2_575
H16 H44A 2.9657 no 1_554
H18A O41 2.4414 no 1_454
H18A C39 3.1545 no 1_454
H18A H37A 3.3907 no 2_575
H18A H39A 3.4288 no 1_454
H18A H39B 2.9708 no 1_454
H18A H41 3.0836 no 1_454
H18B F26 2.7166 no 2_565
H18B C44 3.4358 no 1_554
H18B H44A 3.2003 no 1_554
H18B H44C 2.9552 no 1_554
H18B H45B 2.9125 no 1_554
H19A F28 2.5007 no 1_554
H19A C36 3.3547 no 1_554
H19A H24B 2.7615 no 2_574
H19A H36A 2.7656 no 1_554
H19A H36B 3.1639 no 1_554
H19A H37B 3.3384 no 1_554
H19A H39B 3.1868 no 1_454
H19A H45B 3.1875 no 1_554
H19B O40 2.8850 no 1_554
H19B C36 3.3090 no 1_554
H19B C37 3.2724 no 1_554
H19B C38 3.5553 no 1_554
H19B C43 3.2671 no 1_554
H19B C44 3.2300 no 1_554
H19B H36A 2.7030 no 1_554
H19B H36B 3.5087 no 1_554
H19B H37B 2.6030 no 1_554
H19B H44A 2.5940 no 1_554
H19B H44C 3.4518 no 1_554
H19B H45B 3.3130 no 1_554
H19C O40 3.4738 no 2_575
H19C C37 3.5661 no 2_575
H19C H16 3.1974 no 2_574
H19C H19C 3.2158 no 2_574
H19C H24B 3.1231 no 2_574
H19C H24C 3.2661 no 2_574
H19C H36A 3.4853 no 1_554
H19C H36B 3.5837 no 1_554
H19C H37A 3.5542 no 2_575
H19C H37B 2.8510 no 1_554
H19C H37B 2.7368 no 2_575
H19C H39B 3.4281 no 1_454
H23A C6 3.3992 no 2_465
H23A H6 2.4762 no 2_465
H23A H8A 3.4210 no 2_565
H23A H33 3.2404 no 2_575
H23B O30 2.3083 no 2_575
H23B N31 3.3369 no 2_575
H23B C29 2.9442 no 2_575
H23B C33 3.2631 no 2_575
H23B H33 2.4255 no 2_575
H23B H34A 3.5923 no 1_455
H24A O10 3.0917 no 1_655
H24A N32 3.5348 no 2_675
H24A C35 2.7748 no 2_675
H24A H4 2.7207 no 1_655
H24A H35A 2.4490 no 2_675
H24A H35B 2.2754 no 2_675
H24A H39B 2.9845 no 2_675
H24A H41 3.5780 no 1_554
H24B F28 2.9807 no 2_575
H24B C19 3.3898 no 2_574
H24B C35 3.4934 no 2_675
H24B C39 3.4475 no 2_675
H24B H19A 2.7615 no 2_574
H24B H19C 3.1231 no 2_574
H24B H35A 2.7354 no 2_675
H24B H35B 3.3957 no 2_675
H24B H36B 2.8308 no 2_575
H24B H39A 3.5064 no 2_675
H24B H39B 2.5741 no 2_675
H24C O40 2.4571 no 1_554
H24C C38 3.5849 no 1_554
H24C H4 2.8874 no 1_655
H24C H19C 3.2661 no 2_574
H24C H35A 3.5334 no 2_675
H24C H39B 2.8951 no 2_675
H24C H41 2.9635 no 1_554
H31 C1 3.5625 no 2_565
H31 H1 2.8093 no 2_565
H31 H2 3.2252 no 2_565
H33 C14 3.4367 no 2_575
H33 C21 3.3937 no 2_575
H33 C23 3.1963 no 2_575
H33 H23A 3.2404 no 2_575
H33 H23B 2.4255 no 2_575
H34A F27 3.4285 no 1_655
H34A O30 3.0468 no 2_675
H34A H1 2.8903 no 2_565
H34A H23B 3.5923 no 1_655
H34A H34A 3.0840 no 2_675
H34B F27 3.1135 no 1_655
H34B O42 2.5330 no .
H34B C1 3.2593 no 2_565
H34B H1 2.4467 no 2_565
H35A F27 2.7396 no 1_655
H35A O30 2.8191 no 2_675
H35A C24 3.0155 no 2_675
H35A H24A 2.4490 no 2_675
H35A H24B 2.7354 no 2_675
H35A H24C 3.5334 no 2_675
H35B O10 2.8249 no 2_575
H35B O30 2.8542 no 2_675
H35B C24 3.1942 no 2_675
H35B H24A 2.2754 no 2_675
H35B H24B 3.3957 no 2_675
H36A O42 2.9732 no .
H36A C19 3.1298 no 1_556
H36A C43 3.3628 no .
H36A H19A 2.7656 no 1_556
H36A H19B 2.7030 no 1_556
H36A H19C 3.4853 no 1_556
H36A H45A 3.4556 no .
H36B N22 2.6641 no 2_575
H36B C14 3.2064 no 2_575
H36B C15 2.7679 no 2_575
H36B C16 3.3429 no 2_575
H36B C20 3.0118 no 2_575
H36B C21 3.3262 no 2_575
H36B C24 3.2246 no 2_575
H36B H19A 3.1639 no 1_556
H36B H19B 3.5087 no 1_556
H36B H19C 3.5837 no 1_556
H36B H24B 2.8308 no 2_575
H37A O10 2.8138 no 2_575
H37A N9 2.9933 no 2_575
H37A C13 3.1851 no 2_575
H37A C14 3.1467 no 2_575
H37A C15 3.0662 no 2_575
H37A C16 2.9437 no 2_575
H37A C17 2.8580 no 2_575
H37A C18 3.5883 no 2_575
H37A H16 3.4610 no 2_575
H37A H18A 3.3907 no 2_575
H37A H19C 3.5542 no 2_575
H37B C15 3.5317 no 2_575
H37B C16 3.0812 no 2_575
H37B C17 3.3453 no 2_575
H37B C19 3.0854 no 1_556
H37B C19 3.5604 no 2_575
H37B H16 3.4266 no 1_556
H37B H16 3.1407 no 2_575
H37B H19A 3.3384 no 1_556
H37B H19B 2.6030 no 1_556
H37B H19C 2.8510 no 1_556
H37B H19C 2.7368 no 2_575
H39A F27 2.6849 no 1_655
H39A O42 2.7929 no .
H39A H18A 3.4288 no 1_656
H39A H24B 3.5064 no 2_675
H39A H45C 2.6367 no 2_666
H39B O40 3.5395 no 2_676
H39B C19 3.5984 no 1_656
H39B C24 2.9830 no 2_675
H39B H18A 2.9708 no 1_656
H39B H19A 3.1868 no 1_656
H39B H19C 3.4281 no 1_656
H39B H24A 2.9845 no 2_675
H39B H24B 2.5741 no 2_675
H39B H24C 2.8951 no 2_675
H41 O10 2.9166 no 1_656
H41 C3 3.0953 no 1_656
H41 C4 3.2402 no 1_656
H41 C7 2.9985 no 1_656
H41 H4 3.1504 no 1_656
H41 H18A 3.0836 no 1_656
H41 H24A 3.5780 no 1_556
H41 H24C 2.9635 no 1_556
H41 H44A 3.0465 no .
H41 H44B 3.4222 no .
H44A O40 2.8951 no .
H44A O41 3.4718 no .
H44A C4 3.5177 no 1_656
H44A C5 3.3161 no 1_656
H44A C6 3.5860 no 1_656
H44A C16 3.3117 no 1_556
H44A C17 3.5212 no 1_556
H44A C18 3.5128 no 1_556
H44A C19 3.4036 no 1_556
H44A C38 3.4011 no .
H44A H5 3.5088 no 1_656
H44A H16 2.9657 no 1_556
H44A H18B 3.2003 no 1_556
H44A H19B 2.5940 no 1_556
H44A H41 3.0465 no .
H44B O41 3.5505 no .
H44B O42 2.8041 no 2_666
H44B C1 3.0337 no 1_656
H44B C2 3.2816 no 1_656
H44B C3 3.5903 no 1_656
H44B C5 3.4203 no 1_656
H44B C6 3.1222 no 1_656
H44B C43 3.0693 no 2_666
H44B C45 3.1512 no 2_666
H44B H1 3.3609 no 1_656
H44B H6 3.5078 no 1_656
H44B H41 3.4222 no .
H44B H45A 2.8881 no 2_666
H44B H45C 3.0130 no 2_666
H44C F26 2.8494 no 2_566
H44C F27 2.8106 no 2_566
H44C O42 3.5348 no 2_666
H44C C5 3.4809 no 1_656
H44C C6 3.2024 no 1_656
H44C C25 3.3861 no 2_566
H44C H6 3.1990 no 1_656
H44C H18B 2.9552 no 1_556
H44C H19B 3.4518 no 1_556
H45A F26 3.2051 no .
H45A F28 3.4160 no .
H45A C1 3.4884 no 2_565
H45A C2 3.1058 no 2_565
H45A H1 3.4082 no 2_565
H45A H2 2.7212 no 2_565
H45A H8B 3.4216 no 2_565
H45A H36A 3.4556 no .
H45A H44B 2.8881 no 2_666
H45B F26 3.0929 no .
H45B F26 3.1336 no 2_566
H45B F28 3.1051 no .
H45B C19 3.5402 no 1_556
H45B H18B 2.9125 no 1_556
H45B H19A 3.1875 no 1_556
H45B H19B 3.3130 no 1_556
H45C F26 3.4586 no 2_566
H45C F27 3.0066 no 2_566
H45C O41 3.2535 no 2_666
H45C O42 3.0861 no 2_666
H45C C39 3.3678 no 2_666
H45C C43 3.5950 no 2_666
H45C H39A 2.6367 no 2_666
H45C H44B 3.0130 no 2_666

loop_
_geom_hbond_atom_site_label_D
_geom_hbond_atom_site_label_H
_geom_hbond_atom_site_label_A
_geom_hbond_distance_DA
_geom_hbond_distance_DH
_geom_hbond_distance_HA
_geom_hbond_angle_DHA
_geom_hbond_publ_flag
O41 H41 O40 2.609(4) 0.840 2.100 118.6 no
N31 H31 O12 2.825(5) 0.880 2.116 137.1 no

loop_
_geom_torsion_atom_site_label_1
_geom_torsion_atom_site_label_2
_geom_torsion_atom_site_label_3
_geom_torsion_atom_site_label_4
_geom_torsion
_geom_torsion_publ_flag
C21 O12 C23 C25 178.4(3) no
C23 O12 C21 C14 -53.4(5) no
C23 O12 C21 C20 129.5(4) no
C8 N9 C13 O11 0.5(5) no
C8 N9 C13 C14 -179.5(3) no
C13 N9 C8 C7 78.1(4) no
C8 N9 C17 C16 -176.4(3) no
C8 N9 C17 C18 6.4(5) no
C17 N9 C8 C7 -101.6(4) no
C13 N9 C17 C16 4.1(5) no
C13 N9 C17 C18 -173.2(3) no
C17 N9 C13 O11 -179.9(3) no
C17 N9 C13 C14 0.2(5) no
C15 N22 C20 C21 2.5(4) no
C15 N22 C20 C29 -176.1(3) no
C20 N22 C15 C14 -2.1(4) no
C20 N22 C15 C16 175.8(3) no
C24 N22 C15 C14 177.7(3) no
C24 N22 C15 C16 -4.4(5) no
C24 N22 C20 C21 -177.3(3) no
C24 N22 C20 C29 4.1(5) no
C29 N31 C33 C34 -79.8(4) no
C29 N31 C33 C36 156.7(3) no
C33 N31 C29 O30 -0.3(5) no
C33 N31 C29 C20 -178.3(3) no
C35 N32 C37 C36 58.3(4) no
C37 N32 C35 C34 -57.8(4) no
C35 N32 C38 O40 -177.4(5) no
C35 N32 C38 C39 3.1(7) no
C38 N32 C35 C34 116.3(5) no
C37 N32 C38 O40 -3.7(8) no
C37 N32 C38 C39 176.8(4) no
C38 N32 C37 C36 -116.1(5) no
C2 C1 C6 C5 1.0(6) no
C6 C1 C2 C3 -0.3(6) no
C1 C2 C3 C4 -0.7(6) no
C1 C2 C3 C7 176.3(3) no
C2 C3 C4 C5 1.0(6) no
C2 C3 C7 O10 175.8(4) no
C2 C3 C7 C8 -5.5(5) no
C4 C3 C7 O10 -7.3(6) no
C4 C3 C7 C8 171.5(3) no
C7 C3 C4 C5 -176.1(3) no
C3 C4 C5 C6 -0.3(6) no
C4 C5 C6 C1 -0.7(6) no
O10 C7 C8 N9 4.1(5) no
C3 C7 C8 N9 -174.6(3) no
O11 C13 C14 C15 175.9(3) no
O11 C13 C14 C21 -2.2(6) no
N9 C13 C14 C15 -4.2(5) no
N9 C13 C14 C21 177.8(3) no
C13 C14 C15 N22 -177.7(3) no
C13 C14 C15 C16 4.2(5) no
C13 C14 C21 O12 1.6(6) no
C13 C14 C21 C20 179.0(4) no
C15 C14 C21 O12 -176.7(3) no
C15 C14 C21 C20 0.7(4) no
C21 C14 C15 N22 0.9(4) no
C21 C14 C15 C16 -177.2(3) no
N22 C15 C16 C17 -177.7(3) no
C14 C15 C16 C17 0.0(5) no
C15 C16 C17 N9 -4.0(5) no
C15 C16 C17 C18 173.1(3) no
N9 C17 C18 C19 168.7(3) no
C16 C17 C18 C19 -8.4(5) no
N22 C20 C21 O12 175.6(3) no
N22 C20 C21 C14 -2.0(4) no
N22 C20 C29 O30 5.1(5) no
N22 C20 C29 N31 -177.0(3) no
C21 C20 C29 O30 -173.2(4) no
C21 C20 C29 N31 4.8(6) no
C29 C20 C21 O12 -5.9(6) no
C29 C20 C21 C14 176.5(3) no
O12 C23 C25 F26 -61.8(5) no
O12 C23 C25 F27 178.9(4) no
O12 C23 C25 F28 58.6(5) no
N31 C33 C34 C35 -177.1(3) no
N31 C33 C36 C37 179.4(2) no
C34 C33 C36 C37 55.0(4) no
C36 C33 C34 C35 -54.1(4) no
C33 C34 C35 N32 54.4(4) no
C33 C36 C37 N32 -56.1(3) no
O40 C38 C39 O41 5.0(7) no
N32 C38 C39 O41 -175.4(4) no
